data_7032671
loop_
_publ_author_name
'Ahmed, Naushad'
'Das, Chinmoy'
'Vaidya, Shefali'
'Srivastava, Anant Kumar'
'Langley, Stuart K.'
'Murray, Keith S.'
'Shanmugam, Maheswaran'

_publ_section_title
;
 Probing the magnetic and magnetothermal properties of M(ii)-Ln(iii)
 complexes (where M(ii) = Ni or Zn; Ln(iii) = La or Pr or Gd).
;
_journal_issue 46
_journal_name_full 'Dalton transactions (Cambridge, England : 2003)'
_journal_page_first 17375
_journal_page_last 17384
_journal_paper_doi 10.1039/c4dt02360a
_journal_volume 43
_journal_year 2014
_chemical_formula_sum 'C60 H56 La N7 Ni2 O21'
_chemical_formula_weight 1467.45
_chemical_name_systematic
; 
 ? 
;
_space_group_IT_number 14
_symmetry_cell_setting monoclinic
_symmetry_space_group_name_Hall '-P 2yn'
_symmetry_space_group_name_H-M 'P 1 21/n 1'
_atom_sites_solution_hydrogens geom
_atom_sites_solution_primary direct
_atom_sites_solution_secondary difmap
_audit_creation_method SHELXL-97
_cell_angle_alpha 90.00
_cell_angle_beta 102.582(3)
_cell_angle_gamma 90.00
_cell_formula_units_Z 4
_cell_length_a 20.056(5)
_cell_length_b 14.595(3)
_cell_length_c 24.624(6)
_cell_measurement_reflns_used 16706
_cell_measurement_temperature 100(2)
_cell_measurement_theta_max 26.37
_cell_measurement_theta_min 3.03
_cell_volume 7035(3)
_computing_cell_refinement
;
CrystalClear-SM Expert 2.1 b24 (Rigaku, 2012)
;
_computing_data_collection
;
CrystalClear-SM Expert 2.1 b24 (Rigaku, 2012)
;
_computing_data_reduction
;
CrystalClear-SM Expert 2.1 b24 (Rigaku, 2012)
;
_computing_molecular_graphics 'Bruker SHELXTL'
_computing_publication_material 'Bruker SHELXTL'
_computing_structure_refinement 'SHELXL-97 (Sheldrick, 2008)'
_computing_structure_solution 'SHELXS-97 (Sheldrick, 2008)'
_diffrn_ambient_temperature 100(2)
_diffrn_measured_fraction_theta_full 0.997
_diffrn_measured_fraction_theta_max 0.997
_diffrn_measurement_device_type
;
Rigaku Saturn724+ (4x4 bin mode)
;
_diffrn_radiation_monochromator graphite
_diffrn_radiation_source 'fine-focus sealed tube'
_diffrn_radiation_type MoK\a
_diffrn_radiation_wavelength 0.71073
_diffrn_reflns_av_R_equivalents 0.1431
_diffrn_reflns_av_sigmaI/netI 0.0947
_diffrn_reflns_limit_h_max 25
_diffrn_reflns_limit_h_min -25
_diffrn_reflns_limit_k_max 18
_diffrn_reflns_limit_k_min -16
_diffrn_reflns_limit_l_max 30
_diffrn_reflns_limit_l_min -30
_diffrn_reflns_number 76720
_diffrn_reflns_theta_full 26.37
_diffrn_reflns_theta_max 26.37
_diffrn_reflns_theta_min 3.03
_exptl_absorpt_coefficient_mu 1.199
_exptl_absorpt_correction_T_max 0.9208
_exptl_absorpt_correction_T_min 0.8501
_exptl_absorpt_correction_type numerical
_exptl_crystal_colour Green
_exptl_crystal_density_diffrn 1.386
_exptl_crystal_density_method 'not measured'
_exptl_crystal_description Needle
_exptl_crystal_F_000 2984
_exptl_crystal_size_max 0.14
_exptl_crystal_size_mid 0.11
_exptl_crystal_size_min 0.07
_refine_diff_density_max 2.983
_refine_diff_density_min -1.482
_refine_diff_density_rms 0.257
_refine_ls_extinction_method none
_refine_ls_goodness_of_fit_ref 1.072
_refine_ls_hydrogen_treatment constr
_refine_ls_matrix_type full
_refine_ls_number_parameters 816
_refine_ls_number_reflns 14331
_refine_ls_number_restraints 40
_refine_ls_restrained_S_all 1.440
_refine_ls_R_factor_all 0.1005
_refine_ls_R_factor_gt 0.0793
_refine_ls_shift/su_max 0.000
_refine_ls_shift/su_mean 0.000
_refine_ls_structure_factor_coef Fsqd
_refine_ls_weighting_details 'calc w=1/[\s^2^(Fo^2^)+(0.1714P)^2^+1.3397P] where P=(Fo^2^+2Fc^2^)/3'
_refine_ls_weighting_scheme calc
_refine_ls_wR_factor_gt 0.2433
_refine_ls_wR_factor_ref 0.2696
_reflns_number_gt 10726
_reflns_number_total 14331
_reflns_threshold_expression >2sigma(I)
_cod_data_source_file c4dt02360a2.cif
_cod_data_source_block ni2la
_cod_depositor_comments
;
The following automatic conversions were performed:

'_symmetry_cell_setting' value 'Monoclinic' changed to 'monoclinic'
according to
/usr/data/users/saulius/crontab/automatic-downloads/rss-feeds/RSC/lib/dictionaries/cif_core.dic
dictionary named 'cif_core.dic' version 2.4.2 from
2011-04-26.

'_exptl_absorpt_correction_type' value 'Numerical'
changed to 'numerical' according to
/usr/data/users/saulius/crontab/automatic-downloads/rss-feeds/RSC/lib/dictionaries/cif_core.dic
dictionary named 'cif_core.dic' version 2.4.2 from 2011-04-26.

Automatic conversion script
Id: cif_fix_values 2827 2014-09-09 07:05:25Z andrius 

 Adding full bibliography for 7032669--7032673.cif.
;
_cod_original_sg_symbol_H-M P2(1)/n
_cod_database_code 7032671

loop_
_symmetry_equiv_pos_as_xyz
'x, y, z'
'-x+1/2, y+1/2, -z+1/2'
'-x, -y, -z'
'x-1/2, -y-1/2, z-1/2'

loop_
_atom_site_label
_atom_site_type_symbol
_atom_site_fract_x
_atom_site_fract_y
_atom_site_fract_z
_atom_site_U_iso_or_equiv
_atom_site_adp_type
_atom_site_occupancy
_atom_site_symmetry_multiplicity
_atom_site_calc_flag
_atom_site_refinement_flags
_atom_site_disorder_assembly
_atom_site_disorder_group
La1 La 0.25058(2) 0.35224(3) 0.012799(18) 0.0138(2) Uani 1 1 d . . .
Ni1 Ni 0.29401(5) 0.37707(7) 0.16529(4) 0.0150(3) Uani 1 1 d . . .
Ni2 Ni 0.20895(5) 0.37458(7) -0.13948(4) 0.0140(3) Uani 1 1 d . . .
O11 O 0.3288(3) 0.4112(4) 0.0969(2) 0.0174(11) Uani 1 1 d . . .
O12 O 0.3269(3) 0.5025(4) 0.0066(2) 0.0204(12) Uani 1 1 d . . .
O13 O 0.3063(3) 0.2316(4) 0.1677(2) 0.0188(11) Uani 1 1 d . . .
H13 H 0.2716 0.1945 0.1458 0.023 Uiso 1 1 calc R . .
O31 O 0.2093(3) 0.3506(3) 0.1043(2) 0.0156(12) Uani 1 1 d . . .
O32 O 0.1317(3) 0.2776(4) 0.0149(2) 0.0214(12) Uani 1 1 d . . .
O33 O 0.2906(3) 0.5195(4) 0.1828(2) 0.0239(13) Uani 1 1 d . . .
H33 H 0.3113 0.5616 0.1621 0.029 Uiso 1 1 calc R . .
O51 O 0.2939(3) 0.3546(3) -0.0787(2) 0.0148(11) Uani 1 1 d . . .
O52 O 0.3749(3) 0.2896(4) 0.0115(2) 0.0184(11) Uani 1 1 d . . .
O53 O 0.2050(3) 0.5216(4) -0.1541(2) 0.0208(12) Uani 1 1 d . . .
H53 H 0.1766 0.5597 -0.1375 0.025 Uiso 1 1 calc R . .
O71 O 0.1700(3) 0.4012(4) -0.0718(2) 0.0161(11) Uani 1 1 d . . .
O72 O 0.1697(3) 0.4981(4) 0.0156(2) 0.0210(12) Uani 1 1 d . . .
O73 O 0.2036(3) 0.2291(4) -0.1412(2) 0.0180(11) Uani 1 1 d . . .
H73 H 0.2406 0.1947 -0.1203 0.022 Uiso 1 1 calc R . .
O91 O 0.2726(3) 0.1902(4) 0.0580(2) 0.0230(12) Uani 1 1 d . . .
O92 O 0.2391(3) 0.1918(4) -0.0329(2) 0.0192(12) Uani 1 1 d . . .
O93 O 0.2780(7) 0.0483(7) 0.0101(4) 0.100(4) Uani 1 1 d . . .
N11 N 0.3940(3) 0.3777(5) 0.2080(3) 0.0198(14) Uani 1 1 d . . .
N31 N 0.2363(3) 0.3662(5) 0.2236(3) 0.0191(15) Uani 1 1 d . . .
N51 N 0.2674(3) 0.3701(5) -0.1974(3) 0.0165(14) Uani 1 1 d . . .
N71 N 0.1111(3) 0.3684(5) -0.1849(3) 0.0181(14) Uani 1 1 d . . .
N91 N 0.2614(4) 0.1499(6) 0.0120(4) 0.034(2) Uani 1 1 d . . .
C11 C 0.4408(4) 0.4655(5) 0.1414(3) 0.0186(16) Uani 1 1 d . . .
C12 C 0.3851(4) 0.4606(5) 0.0962(3) 0.0162(15) Uani 1 1 d . . .
C13 C 0.3870(4) 0.5086(5) 0.0476(3) 0.0182(16) Uani 1 1 d . . .
C14 C 0.4438(4) 0.5567(6) 0.0410(3) 0.0268(19) Uani 1 1 d . . .
H14A H 0.4442 0.5873 0.0070 0.032 Uiso 1 1 calc R . .
C15 C 0.5017(4) 0.5596(6) 0.0858(4) 0.0247(18) Uani 1 1 d . . .
H15A H 0.5417 0.5919 0.0823 0.030 Uiso 1 1 calc R . .
C16 C 0.4991(4) 0.5147(6) 0.1346(3) 0.0232(18) Uani 1 1 d . . .
H16A H 0.5379 0.5169 0.1647 0.028 Uiso 1 1 calc R . .
C17 C 0.4440(4) 0.4194(6) 0.1933(3) 0.0218(17) Uani 1 1 d . . .
H17A H 0.4867 0.4194 0.2191 0.026 Uiso 1 1 calc R . .
C18 C 0.4082(4) 0.3277(6) 0.2600(3) 0.0222(18) Uani 1 1 d . . .
C19 C 0.3895(4) 0.2360(6) 0.2575(4) 0.0243(18) Uani 1 1 d . . .
C20 C 0.4012(4) 0.1870(7) 0.3067(4) 0.029(2) Uani 1 1 d . . .
H20A H 0.3898 0.1237 0.3057 0.035 Uiso 1 1 calc R . .
C21 C 0.4294(4) 0.2279(7) 0.3576(4) 0.035(2) Uani 1 1 d . . .
H21A H 0.4370 0.1932 0.3910 0.042 Uiso 1 1 calc R . .
C22 C 0.4465(4) 0.3223(7) 0.3586(3) 0.028(2) Uani 1 1 d . . .
H22A H 0.4653 0.3519 0.3929 0.033 Uiso 1 1 calc R . .
C23 C 0.4359(5) 0.3705(7) 0.3097(4) 0.0270(19) Uani 1 1 d . . .
H23A H 0.4476 0.4336 0.3100 0.032 Uiso 1 1 calc R . .
C24 C 0.3662(4) 0.1874(6) 0.2018(4) 0.0260(19) Uani 1 1 d . . .
H24A H 0.4038 0.1877 0.1816 0.031 Uiso 1 1 calc R . .
H24B H 0.3552 0.1228 0.2084 0.031 Uiso 1 1 calc R . .
C25 C 0.3227(5) 0.5562(6) -0.0419(3) 0.027(2) Uani 1 1 d . . .
H25A H 0.3554 0.6069 -0.0338 0.041 Uiso 1 1 calc R . .
H25B H 0.2764 0.5807 -0.0539 0.041 Uiso 1 1 calc R . .
H25C H 0.3336 0.5180 -0.0716 0.041 Uiso 1 1 calc R . .
C31 C 0.1413(4) 0.2835(6) 0.1639(3) 0.0211(17) Uani 1 1 d . . .
C32 C 0.1588(4) 0.2979(5) 0.1122(3) 0.0156(15) Uani 1 1 d . . .
C33 C 0.1164(4) 0.2536(5) 0.0654(3) 0.0176(16) Uani 1 1 d . . .
C34 C 0.0625(4) 0.1985(6) 0.0703(4) 0.0269(19) Uani 1 1 d . . .
H34A H 0.0363 0.1688 0.0384 0.032 Uiso 1 1 calc R . .
C35 C 0.0459(5) 0.1859(7) 0.1220(4) 0.035(2) Uani 1 1 d . . .
H35A H 0.0081 0.1488 0.1252 0.041 Uiso 1 1 calc R . .
C36 C 0.0850(4) 0.2280(7) 0.1683(4) 0.033(2) Uani 1 1 d . . .
H36A H 0.0739 0.2196 0.2036 0.039 Uiso 1 1 calc R . .
C37 C 0.1771(4) 0.3243(6) 0.2156(4) 0.0224(17) Uani 1 1 d . . .
H37A H 0.1559 0.3204 0.2465 0.027 Uiso 1 1 calc R . .
C38 C 0.2611(4) 0.4074(6) 0.2778(3) 0.0225(18) Uani 1 1 d . . .
C39 C 0.2753(5) 0.4997(6) 0.2785(4) 0.0281(19) Uani 1 1 d . . .
C40 C 0.3000(5) 0.5404(7) 0.3297(4) 0.041(3) Uani 1 1 d . . .
H40A H 0.3105 0.6039 0.3311 0.049 Uiso 1 1 calc R . .
C41 C 0.3098(5) 0.4910(7) 0.3792(4) 0.040(2) Uani 1 1 d . . .
H41A H 0.3265 0.5200 0.4140 0.048 Uiso 1 1 calc R . .
C42 C 0.2947(5) 0.3996(8) 0.3763(4) 0.036(2) Uani 1 1 d . . .
H42A H 0.3021 0.3653 0.4099 0.043 Uiso 1 1 calc R . .
C43 C 0.2694(5) 0.3549(6) 0.3269(4) 0.028(2) Uani 1 1 d . . .
H43 H 0.2580 0.2917 0.3259 0.033 Uiso 1 1 calc R . .
C44 C 0.2579(6) 0.5540(6) 0.2252(4) 0.037(2) Uani 1 1 d . . .
H44A H 0.2078 0.5529 0.2109 0.044 Uiso 1 1 calc R . .
H44B H 0.2718 0.6185 0.2332 0.044 Uiso 1 1 calc R . .
C45 C 0.0863(4) 0.2397(6) -0.0344(4) 0.0263(19) Uani 1 1 d . . .
H45A H 0.0895 0.1726 -0.0334 0.039 Uiso 1 1 calc R . .
H45B H 0.0998 0.2626 -0.0678 0.039 Uiso 1 1 calc R . .
H45C H 0.0392 0.2582 -0.0350 0.039 Uiso 1 1 calc R . .
C51 C 0.3619(4) 0.2852(5) -0.1381(3) 0.0180(16) Uani 1 1 d . . .
C52 C 0.3466(4) 0.3044(5) -0.0853(3) 0.0136(15) Uani 1 1 d . . .
C53 C 0.3909(4) 0.2655(5) -0.0389(3) 0.0170(16) Uani 1 1 d . . .
C54 C 0.4445(4) 0.2113(6) -0.0429(3) 0.0227(18) Uani 1 1 d . . .
H54A H 0.4728 0.1863 -0.0103 0.027 Uiso 1 1 calc R . .
C55 C 0.4580(4) 0.1924(6) -0.0948(4) 0.0280(19) Uani 1 1 d . . .
H55A H 0.4944 0.1526 -0.0980 0.034 Uiso 1 1 calc R . .
C56 C 0.4177(4) 0.2324(6) -0.1418(3) 0.0227(17) Uani 1 1 d . . .
H56A H 0.4287 0.2232 -0.1770 0.027 Uiso 1 1 calc R . .
C57 C 0.3256(4) 0.3274(5) -0.1895(3) 0.0176(16) Uani 1 1 d . . .
H57A H 0.3465 0.3234 -0.2205 0.021 Uiso 1 1 calc R . .
C58 C 0.2476(4) 0.4183(6) -0.2482(3) 0.0198(17) Uani 1 1 d . . .
C59 C 0.2338(4) 0.5117(6) -0.2458(3) 0.0214(17) Uani 1 1 d . . .
C60 C 0.2117(5) 0.5616(6) -0.2936(4) 0.032(2) Uani 1 1 d . . .
H60A H 0.2036 0.6255 -0.2913 0.038 Uiso 1 1 calc R . .
C61 C 0.2011(5) 0.5182(7) -0.3461(4) 0.037(2) Uani 1 1 d . . .
H61A H 0.1848 0.5522 -0.3792 0.044 Uiso 1 1 calc R . .
C62 C 0.2152(5) 0.4239(8) -0.3486(4) 0.039(2) Uani 1 1 d . . .
H62A H 0.2088 0.3945 -0.3838 0.047 Uiso 1 1 calc R . .
C63 C 0.2382(5) 0.3735(7) -0.3005(4) 0.028(2) Uani 1 1 d . . .
H63A H 0.2475 0.3099 -0.3024 0.033 Uiso 1 1 calc R . .
C64 C 0.2461(4) 0.5594(6) -0.1892(3) 0.0227(18) Uani 1 1 d . . .
H64A H 0.2949 0.5534 -0.1705 0.027 Uiso 1 1 calc R . .
H64B H 0.2357 0.6255 -0.1947 0.027 Uiso 1 1 calc R . .
C65 C 0.4210(4) 0.2555(6) 0.0608(3) 0.0241(18) Uani 1 1 d . . .
H65A H 0.4213 0.1884 0.0600 0.036 Uiso 1 1 calc R . .
H65B H 0.4058 0.2764 0.0939 0.036 Uiso 1 1 calc R . .
H65C H 0.4672 0.2785 0.0619 0.036 Uiso 1 1 calc R . .
C71 C 0.0622(4) 0.4624(5) -0.1217(3) 0.0216(17) Uani 1 1 d . . .
C72 C 0.1152(4) 0.4553(5) -0.0753(3) 0.0205(17) Uani 1 1 d . . .
C73 C 0.1123(4) 0.5077(6) -0.0279(3) 0.0243(18) Uani 1 1 d . . .
C74 C 0.0570(4) 0.5632(6) -0.0271(4) 0.030(2) Uani 1 1 d . . .
H74A H 0.0554 0.5979 0.0052 0.036 Uiso 1 1 calc R . .
C75 C 0.0034(5) 0.5685(7) -0.0738(4) 0.035(2) Uani 1 1 d . . .
H75A H -0.0350 0.6062 -0.0730 0.042 Uiso 1 1 calc R . .
C76 C 0.0061(4) 0.5206(6) -0.1195(4) 0.0263(19) Uani 1 1 d . . .
H76A H -0.0303 0.5256 -0.1513 0.032 Uiso 1 1 calc R . .
C77 C 0.0602(4) 0.4112(5) -0.1732(3) 0.0205(17) Uani 1 1 d . . .
H77A H 0.0181 0.4095 -0.1998 0.025 Uiso 1 1 calc R . .
C78 C 0.1012(4) 0.3155(5) -0.2351(3) 0.0198(17) Uani 1 1 d . . .
C79 C 0.1212(4) 0.2251(6) -0.2307(3) 0.0207(17) Uani 1 1 d . . .
C80 C 0.1149(4) 0.1731(6) -0.2788(4) 0.0283(19) Uani 1 1 d . . .
H80A H 0.1292 0.1109 -0.2764 0.034 Uiso 1 1 calc R . .
C81 C 0.0871(4) 0.2122(7) -0.3313(4) 0.031(2) Uani 1 1 d . . .
H81A H 0.0821 0.1764 -0.3642 0.038 Uiso 1 1 calc R . .
C82 C 0.0675(5) 0.3026(7) -0.3344(4) 0.036(2) Uani 1 1 d . . .
H82A H 0.0495 0.3294 -0.3697 0.043 Uiso 1 1 calc R . .
C83 C 0.0736(4) 0.3555(6) -0.2864(4) 0.026(2) Uani 1 1 d . . .
H83A H 0.0592 0.4177 -0.2886 0.031 Uiso 1 1 calc R . .
C84 C 0.1443(4) 0.1806(5) -0.1740(4) 0.0210(17) Uani 1 1 d . . .
H84A H 0.1065 0.1819 -0.1540 0.025 Uiso 1 1 calc R . .
H84B H 0.1565 0.1157 -0.1786 0.025 Uiso 1 1 calc R . .
C85 C 0.1719(5) 0.5536(6) 0.0635(4) 0.031(2) Uani 1 1 d . . .
H85A H 0.1384 0.6031 0.0544 0.047 Uiso 1 1 calc R . .
H85B H 0.2178 0.5798 0.0757 0.047 Uiso 1 1 calc R . .
H85C H 0.1612 0.5161 0.0935 0.047 Uiso 1 1 calc R . .
O101 O 0.0868(8) 0.5642(6) -0.2189(10) 0.143(13) Uiso 0.49(3) 1 d PDU A 1
O102 O 0.0068(5) 0.6844(10) -0.2491(6) 0.035(4) Uiso 0.49(3) 1 d PDU A 1
O103 O 0.1210(5) 0.7200(7) -0.2024(5) 0.026(4) Uiso 0.49(3) 1 d PDU A 1
N101 N 0.0715(4) 0.6562(6) -0.2235(4) 0.027(4) Uiso 0.49(3) 1 d PDU A 1
N10A N 0.0824(6) 0.6779(7) -0.2160(5) 0.062(6) Uiso 0.51(3) 1 d PDU A 2
O10A O 0.0833(5) 0.5836(7) -0.2164(5) 0.016(3) Uiso 0.51(3) 1 d PDU A 2
O10B O 0.0229(8) 0.7242(11) -0.2384(8) 0.071(6) Uiso 0.51(3) 1 d PDU A 2
O10C O 0.1409(9) 0.7259(10) -0.1933(14) 0.224(17) Uiso 0.51(3) 1 d PDU A 2
O111 O 0.5680(8) 0.0810(10) 0.0316(7) 0.087(6) Uiso 0.557(10) 1 d PDU B 1
N111 N 0.6063(7) 0.1554(10) 0.0225(7) 0.137(11) Uiso 0.557(10) 1 d PDU B 1
O112 O 0.6037(15) 0.2355(12) 0.0515(13) 0.222(15) Uiso 0.557(10) 1 d PDU B 1
O113 O 0.6473(13) 0.1498(18) -0.0156(11) 0.179(13) Uiso 0.557(10) 1 d PDU B 1
O11A O 0.0023(7) 0.0387(10) -0.0291(8) 0.072(6) Uiso 0.443(10) 1 d PDU . 2
O11B O 0.1091(7) -0.0144(14) -0.0444(9) 0.083(7) Uiso 0.443(10) 1 d PDU B 2
O11C O 0.0518(11) -0.0982(13) 0.0150(10) 0.117(9) Uiso 0.443(10) 1 d PDU . 2
N11A N 0.0544(6) -0.0246(9) -0.0195(5) 0.092(7) Uiso 0.443(10) 1 d PDU . 2

loop_
_atom_site_aniso_label
_atom_site_aniso_U_11
_atom_site_aniso_U_22
_atom_site_aniso_U_33
_atom_site_aniso_U_23
_atom_site_aniso_U_13
_atom_site_aniso_U_12
La1 0.0145(3) 0.0112(3) 0.0156(3) 0.00105(16) 0.0030(2) 0.00015(15)
Ni1 0.0139(5) 0.0151(5) 0.0166(5) 0.0013(4) 0.0043(4) -0.0003(4)
Ni2 0.0151(5) 0.0123(5) 0.0141(5) 0.0013(4) 0.0024(4) 0.0007(4)
O11 0.020(3) 0.017(3) 0.016(3) 0.001(2) 0.004(2) -0.004(2)
O12 0.025(3) 0.018(3) 0.017(3) 0.001(2) 0.002(2) -0.004(2)
O13 0.017(3) 0.019(3) 0.019(3) -0.001(2) 0.002(2) 0.003(2)
O31 0.008(3) 0.015(3) 0.020(3) -0.002(2) -0.003(2) -0.0024(19)
O32 0.023(3) 0.021(3) 0.022(3) -0.002(2) 0.007(2) -0.002(2)
O33 0.031(3) 0.016(3) 0.026(3) 0.001(3) 0.007(2) 0.000(2)
O51 0.016(3) 0.012(3) 0.015(3) 0.002(2) 0.002(2) 0.000(2)
O52 0.019(3) 0.017(3) 0.017(3) 0.003(2) 0.000(2) 0.001(2)
O53 0.026(3) 0.011(3) 0.027(3) 0.001(2) 0.010(2) -0.001(2)
O71 0.016(3) 0.013(3) 0.020(3) -0.001(2) 0.006(2) 0.003(2)
O72 0.019(3) 0.021(3) 0.021(3) -0.002(2) 0.000(2) 0.005(2)
O73 0.015(3) 0.015(3) 0.021(3) -0.002(2) -0.002(2) 0.000(2)
O91 0.033(3) 0.018(3) 0.020(3) 0.000(2) 0.009(2) 0.002(2)
O92 0.025(3) 0.013(3) 0.020(3) 0.005(2) 0.007(2) 0.004(2)
O93 0.198(11) 0.039(5) 0.067(6) 0.001(5) 0.038(7) 0.036(7)
N11 0.019(4) 0.025(4) 0.016(3) 0.002(3) 0.005(3) 0.002(3)
N31 0.019(4) 0.019(3) 0.020(3) -0.002(3) 0.003(3) 0.006(3)
N51 0.015(3) 0.019(3) 0.015(3) -0.001(3) 0.003(3) -0.004(3)
N71 0.018(3) 0.019(3) 0.018(3) -0.002(3) 0.005(3) -0.002(3)
N91 0.034(4) 0.027(5) 0.046(5) -0.001(4) 0.019(4) -0.007(3)
C11 0.017(4) 0.016(4) 0.026(4) -0.004(3) 0.011(3) -0.005(3)
C12 0.015(4) 0.013(3) 0.023(4) -0.003(3) 0.011(3) -0.004(3)
C13 0.017(4) 0.018(4) 0.018(4) -0.006(3) 0.000(3) -0.006(3)
C14 0.029(5) 0.033(5) 0.021(4) 0.002(4) 0.010(3) -0.010(4)
C15 0.023(4) 0.021(4) 0.032(4) 0.003(4) 0.010(4) -0.008(3)
C16 0.019(4) 0.029(4) 0.022(4) -0.005(4) 0.005(3) -0.005(3)
C17 0.017(4) 0.024(4) 0.024(4) -0.002(4) 0.003(3) 0.001(3)
C18 0.017(4) 0.029(4) 0.020(4) 0.009(4) 0.003(3) 0.008(4)
C19 0.021(4) 0.025(4) 0.029(4) 0.009(4) 0.010(3) 0.009(3)
C20 0.027(5) 0.031(5) 0.032(5) 0.014(4) 0.010(4) 0.005(4)
C21 0.027(5) 0.050(6) 0.029(5) 0.022(5) 0.005(4) 0.009(4)
C22 0.021(4) 0.046(6) 0.013(4) 0.006(4) -0.002(3) -0.002(4)
C23 0.027(5) 0.033(5) 0.020(4) -0.001(4) 0.000(4) 0.004(4)
C24 0.022(4) 0.025(4) 0.032(5) 0.003(4) 0.010(4) 0.007(4)
C25 0.042(5) 0.015(4) 0.020(4) 0.009(3) -0.004(4) -0.007(4)
C31 0.016(4) 0.020(4) 0.028(4) 0.001(4) 0.006(3) -0.005(3)
C32 0.009(3) 0.018(4) 0.021(4) 0.002(3) 0.005(3) 0.003(3)
C33 0.012(4) 0.015(4) 0.028(4) 0.002(3) 0.007(3) 0.001(3)
C34 0.030(5) 0.022(4) 0.030(4) -0.001(4) 0.007(4) -0.003(4)
C35 0.029(5) 0.041(6) 0.037(5) 0.000(5) 0.015(4) -0.022(4)
C36 0.028(5) 0.040(5) 0.033(5) -0.005(4) 0.014(4) -0.019(4)
C37 0.018(4) 0.025(4) 0.026(4) 0.002(4) 0.008(3) 0.001(3)
C38 0.018(4) 0.029(5) 0.023(4) -0.002(4) 0.010(3) 0.003(3)
C39 0.030(5) 0.023(4) 0.036(5) 0.000(4) 0.017(4) 0.008(4)
C40 0.043(6) 0.040(6) 0.044(6) -0.024(5) 0.023(5) -0.010(5)
C41 0.037(6) 0.048(6) 0.036(5) -0.017(5) 0.011(4) -0.006(5)
C42 0.027(5) 0.056(7) 0.026(5) 0.003(5) 0.007(4) 0.010(5)
C43 0.027(5) 0.031(5) 0.026(5) 0.000(4) 0.009(4) -0.003(4)
C44 0.059(7) 0.020(4) 0.038(5) 0.003(4) 0.023(5) 0.013(4)
C45 0.023(4) 0.025(4) 0.029(4) 0.002(4) 0.003(3) -0.007(4)
C51 0.021(4) 0.016(4) 0.017(4) -0.002(3) 0.004(3) -0.002(3)
C52 0.015(4) 0.013(3) 0.013(3) -0.003(3) 0.003(3) -0.004(3)
C53 0.019(4) 0.015(4) 0.018(4) 0.002(3) 0.005(3) -0.002(3)
C54 0.015(4) 0.028(4) 0.024(4) -0.002(4) 0.002(3) 0.005(3)
C55 0.025(4) 0.031(5) 0.029(4) 0.000(4) 0.007(4) 0.009(4)
C56 0.023(4) 0.026(4) 0.019(4) -0.007(4) 0.005(3) -0.003(3)
C57 0.023(4) 0.011(3) 0.021(4) -0.002(3) 0.011(3) -0.002(3)
C58 0.023(4) 0.021(4) 0.017(4) 0.001(3) 0.008(3) -0.006(3)
C59 0.022(4) 0.018(4) 0.024(4) -0.002(4) 0.006(3) -0.008(3)
C60 0.038(5) 0.024(4) 0.037(5) 0.008(4) 0.017(4) 0.003(4)
C61 0.037(5) 0.048(6) 0.024(4) 0.013(5) 0.002(4) 0.005(5)
C62 0.042(6) 0.061(7) 0.015(4) -0.001(5) 0.009(4) 0.003(5)
C63 0.036(5) 0.031(5) 0.017(4) -0.009(4) 0.008(4) -0.005(4)
C64 0.031(5) 0.017(4) 0.021(4) 0.003(3) 0.006(3) -0.005(3)
C65 0.025(4) 0.023(4) 0.021(4) 0.002(4) 0.000(3) 0.007(3)
C71 0.024(4) 0.014(4) 0.025(4) 0.002(3) 0.000(3) 0.001(3)
C72 0.020(4) 0.017(4) 0.025(4) 0.003(3) 0.006(3) 0.000(3)
C73 0.025(4) 0.023(4) 0.024(4) 0.001(4) 0.003(3) 0.005(4)
C74 0.027(5) 0.028(5) 0.032(5) -0.012(4) 0.001(4) 0.010(4)
C75 0.030(5) 0.038(5) 0.034(5) -0.002(4) 0.000(4) 0.021(4)
C76 0.019(4) 0.023(4) 0.033(5) -0.002(4) -0.003(3) 0.007(3)
C77 0.019(4) 0.019(4) 0.021(4) 0.004(3) 0.000(3) 0.003(3)
C78 0.025(4) 0.016(4) 0.018(4) -0.004(3) 0.002(3) -0.006(3)
C79 0.009(4) 0.028(4) 0.023(4) -0.005(4) 0.000(3) -0.002(3)
C80 0.024(5) 0.025(4) 0.034(5) -0.004(4) 0.004(4) 0.000(4)
C81 0.023(5) 0.044(6) 0.025(4) -0.010(4) 0.001(4) -0.002(4)
C82 0.033(5) 0.050(6) 0.024(4) 0.002(5) 0.004(4) -0.014(5)
C83 0.024(5) 0.027(5) 0.026(5) 0.002(4) 0.002(4) 0.003(3)
C84 0.015(4) 0.014(4) 0.033(5) -0.002(4) 0.002(3) -0.001(3)
C85 0.039(5) 0.024(5) 0.028(4) -0.009(4) 0.001(4) 0.000(4)

loop_
_atom_type_symbol
_atom_type_description
_atom_type_scat_dispersion_real
_atom_type_scat_dispersion_imag
_atom_type_scat_source
C C 0.0033 0.0016 'International Tables Vol C Tables 4.2.6.8 and 6.1.1.4'
H H 0.0000 0.0000 'International Tables Vol C Tables 4.2.6.8 and 6.1.1.4'
N N 0.0061 0.0033 'International Tables Vol C Tables 4.2.6.8 and 6.1.1.4'
O O 0.0106 0.0060 'International Tables Vol C Tables 4.2.6.8 and 6.1.1.4'
Ni Ni 0.3393 1.1124 'International Tables Vol C Tables 4.2.6.8 and 6.1.1.4'
La La -0.2871 2.4523 'International Tables Vol C Tables 4.2.6.8 and 6.1.1.4'

loop_
_geom_angle_atom_site_label_1
_geom_angle_atom_site_label_2
_geom_angle_atom_site_label_3
_geom_angle
_geom_angle_site_symmetry_1
_geom_angle_site_symmetry_3
O71 La1 O11 142.59(19) . .
O71 La1 O31 118.11(17) . .
O11 La1 O31 62.20(17) . .
O71 La1 O51 62.56(17) . .
O11 La1 O51 116.99(17) . .
O31 La1 O51 179.18(14) . .
O71 La1 O92 85.07(17) . .
O11 La1 O92 131.44(17) . .
O31 La1 O92 111.02(16) . .
O51 La1 O92 69.40(16) . .
O71 La1 O91 130.28(17) . .
O11 La1 O91 86.58(17) . .
O31 La1 O91 70.96(17) . .
O51 La1 O91 109.03(16) . .
O92 La1 O91 49.93(18) . .
O71 La1 O32 72.84(17) . .
O11 La1 O32 122.81(17) . .
O31 La1 O32 60.77(16) . .
O51 La1 O32 120.04(16) . .
O92 La1 O32 68.81(17) . .
O91 La1 O32 71.74(18) . .
O71 La1 O52 122.40(16) . .
O11 La1 O52 72.75(17) . .
O31 La1 O52 119.34(16) . .
O51 La1 O52 60.04(16) . .
O92 La1 O52 71.27(16) . .
O91 La1 O52 67.80(17) . .
O32 La1 O52 135.47(18) . .
O71 La1 O72 60.06(16) . .
O11 La1 O72 88.80(17) . .
O31 La1 O72 70.85(16) . .
O51 La1 O72 109.37(16) . .
O92 La1 O72 137.02(16) . .
O91 La1 O72 138.92(18) . .
O32 La1 O72 76.85(17) . .
O52 La1 O72 147.65(16) . .
O71 La1 O12 89.55(17) . .
O11 La1 O12 59.87(16) . .
O31 La1 O12 110.65(16) . .
O51 La1 O12 68.75(16) . .
O92 La1 O12 135.20(17) . .
O91 La1 O12 135.65(17) . .
O32 La1 O12 149.89(17) . .
O52 La1 O12 74.58(17) . .
O72 La1 O12 73.17(19) . .
O71 La1 N91 108.7(2) . .
O11 La1 N91 108.7(2) . .
O31 La1 N91 92.0(2) . .
O51 La1 N91 88.21(19) . .
O92 La1 N91 25.0(2) . .
O91 La1 N91 25.0(2) . .
O32 La1 N91 69.8(2) . .
O52 La1 N91 65.65(19) . .
O72 La1 N91 146.68(19) . .
O12 La1 N91 140.11(19) . .
O11 Ni1 N31 163.5(2) . .
O11 Ni1 O31 79.5(2) . .
N31 Ni1 O31 89.6(3) . .
O11 Ni1 N11 87.1(2) . .
N31 Ni1 N11 106.3(3) . .
O31 Ni1 N11 160.2(3) . .
O11 Ni1 O33 87.7(2) . .
N31 Ni1 O33 83.4(2) . .
O31 Ni1 O33 106.0(2) . .
N11 Ni1 O33 87.8(3) . .
O11 Ni1 O13 102.1(2) . .
N31 Ni1 O13 89.0(2) . .
O31 Ni1 O13 84.6(2) . .
N11 Ni1 O13 84.1(2) . .
O33 Ni1 O13 166.9(2) . .
O71 Ni2 O51 80.4(2) . .
O71 Ni2 N51 165.2(2) . .
O51 Ni2 N51 89.6(3) . .
O71 Ni2 N71 87.8(2) . .
O51 Ni2 N71 162.1(2) . .
N51 Ni2 N71 104.3(3) . .
O71 Ni2 O73 100.5(2) . .
O51 Ni2 O73 84.4(2) . .
N51 Ni2 O73 89.3(2) . .
N71 Ni2 O73 84.6(2) . .
O71 Ni2 O53 86.5(2) . .
O51 Ni2 O53 105.0(2) . .
N51 Ni2 O53 85.5(2) . .
N71 Ni2 O53 87.5(2) . .
O73 Ni2 O53 169.2(2) . .
C12 O11 Ni1 125.9(5) . .
C12 O11 La1 124.2(4) . .
Ni1 O11 La1 110.0(2) . .
C13 O12 C25 117.2(6) . .
C13 O12 La1 115.0(4) . .
C25 O12 La1 124.6(4) . .
C24 O13 Ni1 122.1(5) . .
C32 O31 Ni1 122.9(5) . .
C32 O31 La1 122.7(5) . .
Ni1 O31 La1 105.5(2) . .
C33 O32 C45 115.4(6) . .
C33 O32 La1 120.0(4) . .
C45 O32 La1 123.0(5) . .
C44 O33 Ni1 121.9(5) . .
C52 O51 Ni2 123.6(5) . .
C52 O51 La1 121.9(4) . .
Ni2 O51 La1 104.9(2) . .
C53 O52 C65 115.6(6) . .
C53 O52 La1 119.7(4) . .
C65 O52 La1 122.5(5) . .
C64 O53 Ni2 118.4(5) . .
C72 O71 Ni2 121.2(5) . .
C72 O71 La1 127.3(5) . .
Ni2 O71 La1 110.1(2) . .
C73 O72 C85 116.8(6) . .
C73 O72 La1 117.4(5) . .
C85 O72 La1 124.2(5) . .
C84 O73 Ni2 121.7(4) . .
N91 O91 La1 93.4(5) . .
N91 O92 La1 94.5(5) . .
C17 N11 C18 118.2(7) . .
C17 N11 Ni1 126.2(6) . .
C18 N11 Ni1 115.7(5) . .
C37 N31 C38 116.7(7) . .
C37 N31 Ni1 124.5(6) . .
C38 N31 Ni1 118.8(5) . .
C57 N51 C58 116.2(7) . .
C57 N51 Ni2 123.0(6) . .
C58 N51 Ni2 120.7(5) . .
C77 N71 C78 119.2(7) . .
C77 N71 Ni2 125.1(6) . .
C78 N71 Ni2 115.7(5) . .
O91 N91 O92 121.7(8) . .
O91 N91 O93 119.2(8) . .
O92 N91 O93 119.0(8) . .
O91 N91 La1 61.6(4) . .
O92 N91 La1 60.5(4) . .
O93 N91 La1 171.1(7) . .
C12 C11 C16 118.1(7) . .
C12 C11 C17 124.0(7) . .
C16 C11 C17 117.8(7) . .
O11 C12 C13 117.3(7) . .
O11 C12 C11 123.2(7) . .
C13 C12 C11 119.5(7) . .
C14 C13 C12 122.4(7) . .
C14 C13 O12 123.5(7) . .
C12 C13 O12 114.1(7) . .
C13 C14 C15 118.7(8) . .
C16 C15 C14 119.0(7) . .
C15 C16 C11 122.2(7) . .
N11 C17 C11 125.9(7) . .
C23 C18 C19 121.9(8) . .
C23 C18 N11 121.4(8) . .
C19 C18 N11 116.7(8) . .
C20 C19 C18 117.9(9) . .
C20 C19 C24 120.5(8) . .
C18 C19 C24 121.0(8) . .
C19 C20 C21 121.7(9) . .
C20 C21 C22 118.8(8) . .
C23 C22 C21 119.4(9) . .
C22 C23 C18 120.3(9) . .
O13 C24 C19 111.4(7) . .
C32 C31 C36 121.1(7) . .
C32 C31 C37 124.1(7) . .
C36 C31 C37 114.8(8) . .
O31 C32 C31 124.9(7) . .
O31 C32 C33 119.0(7) . .
C31 C32 C33 116.1(7) . .
C34 C33 O32 124.0(7) . .
C34 C33 C32 122.4(8) . .
O32 C33 C32 113.5(6) . .
C33 C34 C35 120.4(8) . .
C36 C35 C34 119.3(8) . .
C35 C36 C31 120.7(8) . .
N31 C37 C31 125.6(8) . .
C39 C38 C43 122.4(8) . .
C39 C38 N31 116.5(8) . .
C43 C38 N31 121.1(8) . .
C38 C39 C40 117.6(9) . .
C38 C39 C44 119.7(8) . .
C40 C39 C44 122.4(9) . .
C39 C40 C41 122.0(10) . .
C42 C41 C40 118.2(9) . .
C41 C42 C43 122.9(10) . .
C42 C43 C38 117.0(9) . .
O33 C44 C39 113.1(7) . .
C56 C51 C52 120.6(7) . .
C56 C51 C57 116.2(7) . .
C52 C51 C57 122.9(7) . .
O51 C52 C53 120.2(7) . .
O51 C52 C51 123.8(7) . .
C53 C52 C51 116.0(7) . .
C54 C53 O52 123.6(7) . .
C54 C53 C52 123.1(7) . .
O52 C53 C52 113.3(6) . .
C53 C54 C55 120.0(7) . .
C56 C55 C54 119.3(8) . .
C51 C56 C55 120.9(8) . .
N51 C57 C51 126.8(7) . .
C59 C58 N51 118.0(7) . .
C59 C58 C63 120.0(8) . .
N51 C58 C63 122.0(8) . .
C60 C59 C58 120.8(8) . .
C60 C59 C64 119.9(8) . .
C58 C59 C64 119.2(7) . .
C59 C60 C61 120.2(9) . .
C62 C61 C60 119.1(8) . .
C63 C62 C61 120.8(9) . .
C62 C63 C58 119.1(9) . .
O53 C64 C59 112.1(6) . .
C72 C71 C76 119.0(8) . .
C72 C71 C77 123.2(7) . .
C76 C71 C77 117.7(7) . .
O71 C72 C71 124.6(7) . .
O71 C72 C73 116.6(7) . .
C71 C72 C73 118.8(7) . .
C74 C73 O72 125.4(8) . .
C74 C73 C72 120.6(7) . .
O72 C73 C72 114.0(7) . .
C73 C74 C75 120.1(8) . .
C76 C75 C74 119.9(8) . .
C75 C76 C71 121.5(8) . .
N71 C77 C71 124.7(7) . .
C79 C78 C83 121.7(8) . .
C79 C78 N71 117.6(7) . .
C83 C78 N71 120.6(7) . .
C78 C79 C80 119.0(8) . .
C78 C79 C84 120.5(7) . .
C80 C79 C84 120.3(8) . .
C79 C80 C81 120.3(8) . .
C82 C81 C80 119.3(9) . .
C81 C82 C83 120.9(9) . .
C78 C83 C82 118.7(8) . .
O73 C84 C79 110.3(6) . .
O102 N101 O101 120.01(12) . .
O102 N101 O103 120.00(12) . .
O101 N101 O103 119.99(12) . .
O10B N10A O10A 119.97(12) . .
O10B N10A O10C 120.02(13) . .
O10A N10A O10C 120.01(12) . .
O111 N111 O113 120.04(12) . .
O111 N111 O112 119.99(12) . .
O113 N111 O112 119.97(12) . .
N11A O11A O11C 156.4(14) . 3
N11A O11A N11A 111.6(10) . 3
O11C O11A N11A 47.6(7) 3 3
N11A O11C O11A 79.4(13) . 3
O11B N11A O11C 120.00(12) . .
O11B N11A O11A 120.02(12) . .
O11C N11A O11A 119.98(12) . .
O11B N11A O11A 166.1(12) . 3
O11C N11A O11A 53.0(10) . 3
O11A N11A O11A 68.4(10) . 3

loop_
_geom_bond_atom_site_label_1
_geom_bond_atom_site_label_2
_geom_bond_distance
_geom_bond_site_symmetry_2
La1 O71 2.449(5) .
La1 O11 2.464(5) .
La1 O31 2.564(6) .
La1 O51 2.586(6) .
La1 O92 2.586(6) .
La1 O91 2.610(6) .
La1 O32 2.632(5) .
La1 O52 2.662(5) .
La1 O72 2.686(5) .
La1 O12 2.697(5) .
La1 N91 2.962(8) .
Ni1 O11 2.022(5) .
Ni1 N31 2.037(7) .
Ni1 O31 2.044(5) .
Ni1 N11 2.053(7) .
Ni1 O33 2.128(6) .
Ni1 O13 2.137(6) .
Ni2 O71 2.025(5) .
Ni2 O51 2.029(5) .
Ni2 N51 2.035(7) .
Ni2 N71 2.037(7) .
Ni2 O73 2.126(5) .
Ni2 O53 2.173(5) .
O11 C12 1.342(9) .
O12 C13 1.397(9) .
O12 C25 1.416(9) .
O13 C24 1.457(10) .
O31 C32 1.320(9) .
O32 C33 1.389(9) .
O32 C45 1.458(10) .
O33 C44 1.438(11) .
O51 C52 1.325(9) .
O52 C53 1.392(9) .
O52 C65 1.445(9) .
O53 C64 1.429(10) .
O71 C72 1.342(9) .
O72 C73 1.398(9) .
O72 C85 1.423(10) .
O73 C84 1.465(9) .
O91 N91 1.253(10) .
O92 N91 1.258(10) .
O93 N91 1.523(12) .
N11 C17 1.290(10) .
N11 C18 1.446(10) .
N31 C37 1.311(10) .
N31 C38 1.449(11) .
N51 C57 1.300(10) .
N51 C58 1.414(10) .
N71 C77 1.282(10) .
N71 C78 1.435(10) .
C11 C12 1.395(11) .
C11 C16 1.413(11) .
C11 C17 1.433(11) .
C12 C13 1.394(11) .
C13 C14 1.379(11) .
C14 C15 1.419(12) .
C15 C16 1.380(12) .
C18 C23 1.379(12) .
C18 C19 1.388(12) .
C19 C20 1.382(12) .
C19 C24 1.524(12) .
C20 C21 1.392(14) .
C21 C22 1.420(14) .
C22 C23 1.371(12) .
C31 C32 1.407(11) .
C31 C36 1.414(11) .
C31 C37 1.447(12) .
C32 C33 1.431(11) .
C33 C34 1.373(11) .
C34 C35 1.396(12) .
C35 C36 1.379(13) .
C38 C39 1.376(12) .
C38 C43 1.410(13) .
C39 C40 1.384(13) .
C39 C44 1.507(13) .
C40 C41 1.394(15) .
C41 C42 1.366(15) .
C42 C43 1.378(13) .
C51 C56 1.377(11) .
C51 C52 1.428(10) .
C51 C57 1.451(11) .
C52 C53 1.406(10) .
C53 C54 1.355(11) .
C54 C55 1.389(12) .
C55 C56 1.388(12) .
C58 C59 1.396(12) .
C58 C63 1.419(12) .
C59 C60 1.372(12) .
C59 C64 1.530(11) .
C60 C61 1.415(14) .
C61 C62 1.409(15) .
C62 C63 1.386(14) .
C71 C72 1.384(11) .
C71 C76 1.420(11) .
C71 C77 1.464(12) .
C72 C73 1.407(12) .
C73 C74 1.377(12) .
C74 C75 1.394(12) .
C75 C76 1.338(13) .
C78 C79 1.378(11) .
C78 C83 1.391(12) .
C79 C80 1.389(12) .
C79 C84 1.519(11) .
C80 C81 1.412(13) .
C81 C82 1.374(14) .
C82 C83 1.396(13) .
O101 N101 1.3767(12) .
O102 N101 1.3764(12) .
O103 N101 1.3767(12) .
N10A O10B 1.3766(12) .
N10A O10A 1.3767(12) .
N10A O10C 1.3766(12) .
O111 N111 1.3767(12) .
N111 O113 1.3767(12) .
N111 O112 1.3768(12) .
O11A N11A 1.3768(12) .
O11A O11C 1.49(3) 3
O11A N11A 1.83(3) 3
O11B N11A 1.3764(12) .
O11C N11A 1.3768(12) .
O11C O11A 1.49(3) 3
N11A O11A 1.83(3) 3

loop_
_geom_torsion_atom_site_label_1
_geom_torsion_atom_site_label_2
_geom_torsion_atom_site_label_3
_geom_torsion_atom_site_label_4
_geom_torsion
_geom_torsion_site_symmetry_1
_geom_torsion_site_symmetry_4
N31 Ni1 O11 C12 114.9(9) . .
O31 Ni1 O11 C12 164.2(6) . .
N11 Ni1 O11 C12 -30.4(6) . .
O33 Ni1 O11 C12 57.5(6) . .
O13 Ni1 O11 C12 -113.7(6) . .
N31 Ni1 O11 La1 -63.5(9) . .
O31 Ni1 O11 La1 -14.2(2) . .
N11 Ni1 O11 La1 151.1(3) . .
O33 Ni1 O11 La1 -120.9(2) . .
O13 Ni1 O11 La1 67.8(2) . .
O71 La1 O11 C12 -65.1(6) . .
O31 La1 O11 C12 -165.9(6) . .
O51 La1 O11 C12 14.2(6) . .
O92 La1 O11 C12 99.8(6) . .
O91 La1 O11 C12 123.8(6) . .
O32 La1 O11 C12 -170.5(5) . .
O52 La1 O11 C12 56.0(5) . .
O72 La1 O11 C12 -97.0(5) . .
O12 La1 O11 C12 -25.8(5) . .
N91 La1 O11 C12 112.0(6) . .
O71 La1 O11 Ni1 113.4(3) . .
O31 La1 O11 Ni1 12.56(19) . .
O51 La1 O11 Ni1 -167.34(19) . .
O92 La1 O11 Ni1 -81.8(3) . .
O91 La1 O11 Ni1 -57.7(2) . .
O32 La1 O11 Ni1 8.0(3) . .
O52 La1 O11 Ni1 -125.5(3) . .
O72 La1 O11 Ni1 81.5(2) . .
O12 La1 O11 Ni1 152.6(3) . .
N91 La1 O11 Ni1 -69.6(3) . .
O71 La1 O12 C13 -177.4(5) . .
O11 La1 O12 C13 25.2(5) . .
O31 La1 O12 C13 62.6(5) . .
O51 La1 O12 C13 -116.8(5) . .
O92 La1 O12 C13 -94.8(5) . .
O91 La1 O12 C13 -20.9(6) . .
O32 La1 O12 C13 129.6(5) . .
O52 La1 O12 C13 -53.5(5) . .
O72 La1 O12 C13 123.9(5) . .
N91 La1 O12 C13 -58.0(6) . .
O71 La1 O12 C25 -18.3(6) . .
O11 La1 O12 C25 -175.7(7) . .
O31 La1 O12 C25 -138.3(6) . .
O51 La1 O12 C25 42.3(6) . .
O92 La1 O12 C25 64.2(7) . .
O91 La1 O12 C25 138.2(6) . .
O32 La1 O12 C25 -71.3(7) . .
O52 La1 O12 C25 105.6(6) . .
O72 La1 O12 C25 -77.0(6) . .
N91 La1 O12 C25 101.1(7) . .
O11 Ni1 O13 C24 96.0(6) . .
N31 Ni1 O13 C24 -96.2(6) . .
O31 Ni1 O13 C24 174.0(6) . .
N11 Ni1 O13 C24 10.3(6) . .
O33 Ni1 O13 C24 -41.7(12) . .
O11 Ni1 O31 C32 161.3(6) . .
N31 Ni1 O31 C32 -31.1(6) . .
N11 Ni1 O31 C32 113.1(9) . .
O33 Ni1 O31 C32 -114.2(5) . .
O13 Ni1 O31 C32 57.9(5) . .
O11 Ni1 O31 La1 13.3(2) . .
N31 Ni1 O31 La1 -179.1(2) . .
N11 Ni1 O31 La1 -34.9(8) . .
O33 Ni1 O31 La1 97.8(2) . .
O13 Ni1 O31 La1 -90.1(2) . .
O71 La1 O31 C32 62.4(5) . .
O11 La1 O31 C32 -160.2(6) . .
O51 La1 O31 C32 -154(12) . .
O92 La1 O31 C32 -33.4(5) . .
O91 La1 O31 C32 -63.8(5) . .
O32 La1 O31 C32 15.4(5) . .
O52 La1 O31 C32 -113.1(5) . .
O72 La1 O31 C32 100.7(5) . .
O12 La1 O31 C32 163.5(5) . .
N91 La1 O31 C32 -50.1(5) . .
O71 La1 O31 Ni1 -149.53(19) . .
O11 La1 O31 Ni1 -12.11(19) . .
O51 La1 O31 Ni1 -6(12) . .
O92 La1 O31 Ni1 114.7(2) . .
O91 La1 O31 Ni1 84.2(2) . .
O32 La1 O31 Ni1 163.5(3) . .
O52 La1 O31 Ni1 35.0(3) . .
O72 La1 O31 Ni1 -111.2(2) . .
O12 La1 O31 Ni1 -48.5(2) . .
N91 La1 O31 Ni1 98.0(2) . .
O71 La1 O32 C33 -154.9(5) . .
O11 La1 O32 C33 -12.7(6) . .
O31 La1 O32 C33 -17.4(5) . .
O51 La1 O32 C33 162.5(5) . .
O92 La1 O32 C33 113.8(5) . .
O91 La1 O32 C33 60.6(5) . .
O52 La1 O32 C33 86.0(5) . .
O72 La1 O32 C33 -92.6(5) . .
O12 La1 O32 C33 -98.2(6) . .
N91 La1 O32 C33 87.0(5) . .
O71 La1 O32 C45 40.1(5) . .
O11 La1 O32 C45 -177.7(5) . .
O31 La1 O32 C45 177.6(6) . .
O51 La1 O32 C45 -2.5(6) . .
O92 La1 O32 C45 -51.2(5) . .
O91 La1 O32 C45 -104.4(6) . .
O52 La1 O32 C45 -79.0(6) . .
O72 La1 O32 C45 102.4(6) . .
O12 La1 O32 C45 96.8(6) . .
N91 La1 O32 C45 -78.0(6) . .
O11 Ni1 O33 C44 169.5(6) . .
N31 Ni1 O33 C44 3.4(6) . .
O31 Ni1 O33 C44 91.1(6) . .
N11 Ni1 O33 C44 -103.3(6) . .
O13 Ni1 O33 C44 -51.6(12) . .
O71 Ni2 O51 C52 157.7(6) . .
N51 Ni2 O51 C52 -33.2(6) . .
N71 Ni2 O51 C52 108.3(9) . .
O73 Ni2 O51 C52 56.1(5) . .
O53 Ni2 O51 C52 -118.5(5) . .
O71 Ni2 O51 La1 11.4(2) . .
N51 Ni2 O51 La1 -179.6(2) . .
N71 Ni2 O51 La1 -38.0(9) . .
O73 Ni2 O51 La1 -90.3(2) . .
O53 Ni2 O51 La1 95.1(2) . .
O71 La1 O51 C52 -157.5(5) . .
O11 La1 O51 C52 64.8(5) . .
O31 La1 O51 C52 58(12) . .
O92 La1 O51 C52 -62.2(5) . .
O91 La1 O51 C52 -31.2(5) . .
O32 La1 O51 C52 -110.7(5) . .
O52 La1 O51 C52 17.5(5) . .
O72 La1 O51 C52 163.7(5) . .
O12 La1 O51 C52 101.4(5) . .
N91 La1 O51 C52 -45.3(5) . .
O71 La1 O51 Ni2 -10.42(18) . .
O11 La1 O51 Ni2 -148.15(19) . .
O31 La1 O51 Ni2 -155(12) . .
O92 La1 O51 Ni2 84.8(2) . .
O91 La1 O51 Ni2 115.8(2) . .
O32 La1 O51 Ni2 36.4(3) . .
O52 La1 O51 Ni2 164.5(3) . .
O72 La1 O51 Ni2 -49.3(2) . .
O12 La1 O51 Ni2 -111.5(2) . .
N91 La1 O51 Ni2 101.8(2) . .
O71 La1 O52 C53 -13.6(6) . .
O11 La1 O52 C53 -155.6(5) . .
O31 La1 O52 C53 161.7(5) . .
O51 La1 O52 C53 -18.9(5) . .
O92 La1 O52 C53 57.6(5) . .
O91 La1 O52 C53 111.0(5) . .
O32 La1 O52 C53 84.8(5) . .
O72 La1 O52 C53 -97.7(5) . .
O12 La1 O52 C53 -93.0(5) . .
N91 La1 O52 C53 83.8(5) . .
O71 La1 O52 C65 -176.2(5) . .
O11 La1 O52 C65 41.8(5) . .
O31 La1 O52 C65 -0.9(6) . .
O51 La1 O52 C65 178.5(6) . .
O92 La1 O52 C65 -105.0(5) . .
O91 La1 O52 C65 -51.6(5) . .
O32 La1 O52 C65 -77.7(6) . .
O72 La1 O52 C65 99.7(6) . .
O12 La1 O52 C65 104.5(5) . .
N91 La1 O52 C65 -78.7(5) . .
O71 Ni2 O53 C64 160.7(5) . .
O51 Ni2 O53 C64 81.6(5) . .
N51 Ni2 O53 C64 -6.8(5) . .
N71 Ni2 O53 C64 -111.3(5) . .
O73 Ni2 O53 C64 -68.3(13) . .
O51 Ni2 O71 C72 154.8(6) . .
N51 Ni2 O71 C72 106.7(10) . .
N71 Ni2 O71 C72 -38.7(6) . .
O73 Ni2 O71 C72 -122.8(5) . .
O53 Ni2 O71 C72 49.0(5) . .
O51 Ni2 O71 La1 -12.4(2) . .
N51 Ni2 O71 La1 -60.5(10) . .
N71 Ni2 O71 La1 154.2(3) . .
O73 Ni2 O71 La1 70.1(2) . .
O53 Ni2 O71 La1 -118.2(2) . .
O11 La1 O71 C72 -56.1(7) . .
O31 La1 O71 C72 24.0(6) . .
O51 La1 O71 C72 -155.4(6) . .
O92 La1 O71 C72 135.3(6) . .
O91 La1 O71 C72 112.2(6) . .
O32 La1 O71 C72 65.9(6) . .
O52 La1 O71 C72 -160.6(5) . .
O72 La1 O71 C72 -18.5(5) . .
O12 La1 O71 C72 -89.3(6) . .
N91 La1 O71 C72 126.9(6) . .
O11 La1 O71 Ni2 110.1(3) . .
O31 La1 O71 Ni2 -169.79(19) . .
O51 La1 O71 Ni2 10.75(19) . .
O92 La1 O71 Ni2 -58.6(2) . .
O91 La1 O71 Ni2 -81.6(3) . .
O32 La1 O71 Ni2 -127.9(3) . .
O52 La1 O71 Ni2 5.6(3) . .
O72 La1 O71 Ni2 147.7(3) . .
O12 La1 O71 Ni2 76.9(2) . .
N91 La1 O71 Ni2 -66.9(3) . .
O71 La1 O72 C73 17.9(5) . .
O11 La1 O72 C73 176.2(5) . .
O31 La1 O72 C73 -122.9(6) . .
O51 La1 O72 C73 57.9(6) . .
O92 La1 O72 C73 -22.3(6) . .
O91 La1 O72 C73 -100.4(6) . .
O32 La1 O72 C73 -59.7(5) . .
O52 La1 O72 C73 122.2(5) . .
O12 La1 O72 C73 117.4(6) . .
N91 La1 O72 C73 -60.4(7) . .
O71 La1 O72 C85 -177.1(7) . .
O11 La1 O72 C85 -18.9(6) . .
O31 La1 O72 C85 42.0(6) . .
O51 La1 O72 C85 -137.1(6) . .
O92 La1 O72 C85 142.6(6) . .
O91 La1 O72 C85 64.5(7) . .
O32 La1 O72 C85 105.3(6) . .
O52 La1 O72 C85 -72.9(7) . .
O12 La1 O72 C85 -77.7(6) . .
N91 La1 O72 C85 104.5(7) . .
O71 Ni2 O73 C84 92.6(6) . .
O51 Ni2 O73 C84 171.7(6) . .
N51 Ni2 O73 C84 -98.6(6) . .
N71 Ni2 O73 C84 5.8(6) . .
O53 Ni2 O73 C84 -37.4(14) . .
O71 La1 O91 N91 34.7(6) . .
O11 La1 O91 N91 -152.5(5) . .
O31 La1 O91 N91 145.8(5) . .
O51 La1 O91 N91 -35.1(5) . .
O92 La1 O91 N91 4.0(4) . .
O32 La1 O91 N91 81.3(5) . .
O52 La1 O91 N91 -79.7(5) . .
O72 La1 O91 N91 123.3(5) . .
O12 La1 O91 N91 -113.8(5) . .
O71 La1 O92 N91 -161.0(5) . .
O11 La1 O92 N91 28.2(6) . .
O31 La1 O92 N91 -42.7(5) . .
O51 La1 O92 N91 136.5(5) . .
O91 La1 O92 N91 -4.0(4) . .
O32 La1 O92 N91 -87.5(5) . .
O52 La1 O92 N91 72.4(5) . .
O72 La1 O92 N91 -126.8(5) . .
O12 La1 O92 N91 114.7(5) . .
O11 Ni1 N11 C17 21.2(7) . .
N31 Ni1 N11 C17 -149.2(7) . .
O31 Ni1 N11 C17 68.3(11) . .
O33 Ni1 N11 C17 -66.7(7) . .
O13 Ni1 N11 C17 123.6(7) . .
O11 Ni1 N11 C18 -160.0(6) . .
N31 Ni1 N11 C18 29.6(7) . .
O31 Ni1 N11 C18 -112.9(8) . .
O33 Ni1 N11 C18 112.1(6) . .
O13 Ni1 N11 C18 -57.6(6) . .
O11 Ni1 N31 C37 68.2(12) . .
O31 Ni1 N31 C37 20.0(7) . .
N11 Ni1 N31 C37 -148.1(7) . .
O33 Ni1 N31 C37 126.1(7) . .
O13 Ni1 N31 C37 -64.6(7) . .
O11 Ni1 N31 C38 -111.5(10) . .
O31 Ni1 N31 C38 -159.7(6) . .
N11 Ni1 N31 C38 32.2(7) . .
O33 Ni1 N31 C38 -53.6(6) . .
O13 Ni1 N31 C38 115.7(6) . .
O71 Ni2 N51 C57 72.4(12) . .
O51 Ni2 N51 C57 25.2(6) . .
N71 Ni2 N51 C57 -143.5(6) . .
O73 Ni2 N51 C57 -59.2(6) . .
O53 Ni2 N51 C57 130.2(6) . .
O71 Ni2 N51 C58 -104.3(10) . .
O51 Ni2 N51 C58 -151.5(6) . .
N71 Ni2 N51 C58 39.9(6) . .
O73 Ni2 N51 C58 124.1(6) . .
O53 Ni2 N51 C58 -46.4(6) . .
O71 Ni2 N71 C77 27.6(7) . .
O51 Ni2 N71 C77 76.1(11) . .
N51 Ni2 N71 C77 -143.8(7) . .
O73 Ni2 N71 C77 128.3(7) . .
O53 Ni2 N71 C77 -59.0(7) . .
O71 Ni2 N71 C78 -156.0(6) . .
O51 Ni2 N71 C78 -107.5(9) . .
N51 Ni2 N71 C78 32.6(6) . .
O73 Ni2 N71 C78 -55.3(6) . .
O53 Ni2 N71 C78 117.4(6) . .
La1 O91 N91 O92 -7.4(8) . .
La1 O91 N91 O93 169.9(8) . .
La1 O92 N91 O91 7.5(8) . .
La1 O92 N91 O93 -169.8(8) . .
O71 La1 N91 O91 -152.7(4) . .
O11 La1 N91 O91 29.2(5) . .
O31 La1 N91 O91 -32.1(5) . .
O51 La1 N91 O91 147.1(5) . .
O92 La1 N91 O91 -172.8(8) . .
O32 La1 N91 O91 -89.9(5) . .
O52 La1 N91 O91 89.4(5) . .
O72 La1 N91 O91 -89.1(6) . .
O12 La1 N91 O91 94.2(5) . .
O71 La1 N91 O92 20.1(5) . .
O11 La1 N91 O92 -158.1(4) . .
O31 La1 N91 O92 140.7(5) . .
O51 La1 N91 O92 -40.1(5) . .
O91 La1 N91 O92 172.8(8) . .
O32 La1 N91 O92 82.9(5) . .
O52 La1 N91 O92 -97.8(5) . .
O72 La1 N91 O92 83.7(6) . .
O12 La1 N91 O92 -93.0(5) . .
O71 La1 N91 O93 110(4) . .
O11 La1 N91 O93 -69(4) . .
O31 La1 N91 O93 -130(4) . .
O51 La1 N91 O93 49(4) . .
O92 La1 N91 O93 90(4) . .
O91 La1 N91 O93 -98(4) . .
O32 La1 N91 O93 172(4) . .
O52 La1 N91 O93 -8(4) . .
O72 La1 N91 O93 173(4) . .
O12 La1 N91 O93 -3(4) . .
Ni1 O11 C12 C13 -154.3(6) . .
La1 O11 C12 C13 23.9(9) . .
Ni1 O11 C12 C11 25.8(10) . .
La1 O11 C12 C11 -156.0(6) . .
C16 C11 C12 O11 175.8(7) . .
C17 C11 C12 O11 -0.5(12) . .
C16 C11 C12 C13 -4.0(11) . .
C17 C11 C12 C13 179.7(8) . .
O11 C12 C13 C14 -175.7(7) . .
C11 C12 C13 C14 4.1(12) . .
O11 C12 C13 O12 3.6(10) . .
C11 C12 C13 O12 -176.6(7) . .
C25 O12 C13 C14 -6.3(12) . .
La1 O12 C13 C14 154.4(7) . .
C25 O12 C13 C12 174.4(7) . .
La1 O12 C13 C12 -24.9(8) . .
C12 C13 C14 C15 -1.9(13) . .
O12 C13 C14 C15 178.9(8) . .
C13 C14 C15 C16 -0.3(13) . .
C14 C15 C16 C11 0.3(13) . .
C12 C11 C16 C15 1.9(12) . .
C17 C11 C16 C15 178.5(8) . .
C18 N11 C17 C11 174.4(8) . .
Ni1 N11 C17 C11 -6.8(12) . .
C12 C11 C17 N11 -9.5(14) . .
C16 C11 C17 N11 174.2(8) . .
C17 N11 C18 C23 58.3(11) . .
Ni1 N11 C18 C23 -120.6(8) . .
C17 N11 C18 C19 -124.8(9) . .
Ni1 N11 C18 C19 56.3(9) . .
C23 C18 C19 C20 -1.9(13) . .
N11 C18 C19 C20 -178.8(7) . .
C23 C18 C19 C24 -173.3(8) . .
N11 C18 C19 C24 9.8(12) . .
C18 C19 C20 C21 1.6(13) . .
C24 C19 C20 C21 173.1(8) . .
C19 C20 C21 C22 -0.2(14) . .
C20 C21 C22 C23 -0.8(14) . .
C21 C22 C23 C18 0.5(14) . .
C19 C18 C23 C22 0.9(14) . .
N11 C18 C23 C22 177.6(8) . .
Ni1 O13 C24 C19 38.1(9) . .
C20 C19 C24 O13 129.6(8) . .
C18 C19 C24 O13 -59.2(10) . .
Ni1 O31 C32 C31 26.8(10) . .
La1 O31 C32 C31 169.4(6) . .
Ni1 O31 C32 C33 -155.4(5) . .
La1 O31 C32 C33 -12.8(9) . .
C36 C31 C32 O31 178.0(8) . .
C37 C31 C32 O31 -0.6(13) . .
C36 C31 C32 C33 0.1(12) . .
C37 C31 C32 C33 -178.4(7) . .
C45 O32 C33 C34 -0.4(11) . .
La1 O32 C33 C34 -166.5(6) . .
C45 O32 C33 C32 -175.4(6) . .
La1 O32 C33 C32 18.5(8) . .
O31 C32 C33 C34 -179.3(7) . .
C31 C32 C33 C34 -1.3(11) . .
O31 C32 C33 O32 -4.1(10) . .
C31 C32 C33 O32 173.9(6) . .
O32 C33 C34 C35 -172.8(8) . .
C32 C33 C34 C35 1.9(13) . .
C33 C34 C35 C36 -1.2(14) . .
C34 C35 C36 C31 0.0(15) . .
C32 C31 C36 C35 0.5(14) . .
C37 C31 C36 C35 179.2(9) . .
C38 N31 C37 C31 176.2(8) . .
Ni1 N31 C37 C31 -3.5(12) . .
C32 C31 C37 N31 -12.5(14) . .
C36 C31 C37 N31 168.9(8) . .
C37 N31 C38 C39 -123.0(9) . .
Ni1 N31 C38 C39 56.7(9) . .
C37 N31 C38 C43 56.4(11) . .
Ni1 N31 C38 C43 -123.9(7) . .
C43 C38 C39 C40 1.4(13) . .
N31 C38 C39 C40 -179.2(8) . .
C43 C38 C39 C44 -173.1(8) . .
N31 C38 C39 C44 6.3(12) . .
C38 C39 C40 C41 -0.5(15) . .
C44 C39 C40 C41 173.9(9) . .
C39 C40 C41 C42 0.3(16) . .
C40 C41 C42 C43 -1.0(15) . .
C41 C42 C43 C38 1.8(14) . .
C39 C38 C43 C42 -2.0(13) . .
N31 C38 C43 C42 178.6(8) . .
Ni1 O33 C44 C39 44.6(10) . .
C38 C39 C44 O33 -58.3(12) . .
C40 C39 C44 O33 127.4(9) . .
Ni2 O51 C52 C53 -156.4(5) . .
La1 O51 C52 C53 -15.5(9) . .
Ni2 O51 C52 C51 22.7(10) . .
La1 O51 C52 C51 163.6(5) . .
C56 C51 C52 O51 180.0(7) . .
C57 C51 C52 O51 7.2(12) . .
C56 C51 C52 C53 -0.8(11) . .
C57 C51 C52 C53 -173.6(7) . .
C65 O52 C53 C54 2.0(11) . .
La1 O52 C53 C54 -161.7(6) . .
C65 O52 C53 C52 -176.8(6) . .
La1 O52 C53 C52 19.5(8) . .
O51 C52 C53 C54 178.0(7) . .
C51 C52 C53 C54 -1.2(11) . .
O51 C52 C53 O52 -3.1(10) . .
C51 C52 C53 O52 177.6(6) . .
O52 C53 C54 C55 -178.3(8) . .
C52 C53 C54 C55 0.4(13) . .
C53 C54 C55 C56 2.4(13) . .
C52 C51 C56 C55 3.7(13) . .
C57 C51 C56 C55 176.9(8) . .
C54 C55 C56 C51 -4.5(13) . .
C58 N51 C57 C51 170.0(7) . .
Ni2 N51 C57 C51 -6.9(11) . .
C56 C51 C57 N51 170.8(8) . .
C52 C51 C57 N51 -16.1(13) . .
C57 N51 C58 C59 -123.3(8) . .
Ni2 N51 C58 C59 53.6(9) . .
C57 N51 C58 C63 60.1(10) . .
Ni2 N51 C58 C63 -123.0(8) . .
N51 C58 C59 C60 -177.3(7) . .
C63 C58 C59 C60 -0.7(13) . .
N51 C58 C59 C64 5.0(11) . .
C63 C58 C59 C64 -178.4(8) . .
C58 C59 C60 C61 1.5(14) . .
C64 C59 C60 C61 179.2(8) . .
C59 C60 C61 C62 -1.6(15) . .
C60 C61 C62 C63 0.9(15) . .
C61 C62 C63 C58 -0.1(15) . .
C59 C58 C63 C62 0.0(13) . .
N51 C58 C63 C62 176.5(8) . .
Ni2 O53 C64 C59 53.6(8) . .
C60 C59 C64 O53 121.1(8) . .
C58 C59 C64 O53 -61.2(10) . .
Ni2 O71 C72 C71 32.4(10) . .
La1 O71 C72 C71 -162.8(6) . .
Ni2 O71 C72 C73 -147.9(6) . .
La1 O71 C72 C73 16.9(10) . .
C76 C71 C72 O71 178.4(8) . .
C77 C71 C72 O71 -0.4(13) . .
C76 C71 C72 C73 -1.3(12) . .
C77 C71 C72 C73 179.9(8) . .
C85 O72 C73 C74 -2.9(13) . .
La1 O72 C73 C74 163.2(8) . .
C85 O72 C73 C72 176.2(8) . .
La1 O72 C73 C72 -17.7(9) . .
O71 C72 C73 C74 -178.2(8) . .
C71 C72 C73 C74 1.6(13) . .
O71 C72 C73 O72 2.7(11) . .
C71 C72 C73 O72 -177.5(7) . .
O72 C73 C74 C75 178.5(9) . .
C72 C73 C74 C75 -0.5(15) . .
C73 C74 C75 C76 -0.9(16) . .
C74 C75 C76 C71 1.1(16) . .
C72 C71 C76 C75 0.0(14) . .
C77 C71 C76 C75 178.8(9) . .
C78 N71 C77 C71 175.8(7) . .
Ni2 N71 C77 C71 -8.0(12) . .
C72 C71 C77 N71 -13.4(13) . .
C76 C71 C77 N71 167.8(8) . .
C77 N71 C78 C79 -126.1(9) . .
Ni2 N71 C78 C79 57.3(9) . .
C77 N71 C78 C83 55.3(11) . .
Ni2 N71 C78 C83 -121.3(8) . .
C83 C78 C79 C80 1.2(13) . .
N71 C78 C79 C80 -177.4(7) . .
C83 C78 C79 C84 -173.7(8) . .
N71 C78 C79 C84 7.7(11) . .
C78 C79 C80 C81 -1.1(13) . .
C84 C79 C80 C81 173.8(8) . .
C79 C80 C81 C82 1.0(14) . .
C80 C81 C82 C83 -1.0(14) . .
C79 C78 C83 C82 -1.2(13) . .
N71 C78 C83 C82 177.3(8) . .
C81 C82 C83 C78 1.1(14) . .
Ni2 O73 C84 C79 42.6(8) . .
C78 C79 C84 O73 -59.6(10) . .
C80 C79 C84 O73 125.5(8) . .
O11A O11C N11A O11B 165.6(16) 3 .
O11A O11C N11A O11A -14.4(16) 3 .
O11C O11A N11A O11B -142(4) 3 .
N11A O11A N11A O11B -167.7(14) 3 .
O11C O11A N11A O11C 38(4) 3 .
N11A O11A N11A O11C 12.3(14) 3 .
O11C O11A N11A O11A 25(2) 3 3
N11A O11A N11A O11A 0.001(2) 3 3

loop_
_platon_squeeze_void_nr
_platon_squeeze_void_average_x
_platon_squeeze_void_average_y
_platon_squeeze_void_average_z
_platon_squeeze_void_volume
_platon_squeeze_void_count_electrons
_platon_squeeze_void_content
1 0.276 -0.159 1.024 278 68 ' '
2 0.724 0.159 0.976 277 74 ' '
3 0.223 0.343 0.475 273 73 ' '
4 0.777 0.657 0.525 273 67 ' '
